data_1545607
loop_
_publ_author_name
'Pedersen, Anders H.'
'Geoghegan, Blaise L.'
'Nichol, Gary S.'
'Lupton, David W.'
'Murray, Keith S.'
'Mart\'inez-Lillo, Jos\'e'
'Gass, Ian A.'
'Brechin, Euan K.'

_publ_section_title
;
 Hexahalorhenate(iv) salts of metal oxazolidine nitroxides.
;
_journal_issue 16
_journal_name_full 'Dalton transactions (Cambridge, England : 2003)'
_journal_page_first 5250
_journal_page_last 5259
_journal_paper_doi 10.1039/c7dt00752c
_journal_volume 46
_journal_year 2017
_chemical_formula_moiety 'Cl6 Re, C30 H32 Cu N6 O4'
_chemical_formula_sum 'C30 H32 Cl6 Cu N6 O4 Re'
_chemical_formula_weight 1003.05
_space_group_crystal_system triclinic
_space_group_IT_number 2
_space_group_name_Hall '-P 1'
_space_group_name_H-M_alt 'P -1'
_symmetry_space_group_name_Hall '-P 1'
_symmetry_space_group_name_H-M 'P -1'
_atom_sites_solution_hydrogens geom
_atom_sites_solution_primary iterative
_audit_creation_date 2016-04-08
_audit_creation_method
;
Olex2 1.2
(compiled 2016.02.19 svn.r3266 for OlexSys, GUI svn.r5155)
;
_audit_update_record
;
2017-02-24 deposited with the CCDC.
2017-03-20 downloaded from the CCDC.
;
_cell_angle_alpha 107.565(3)
_cell_angle_beta 102.333(2)
_cell_angle_gamma 93.278(2)
_cell_formula_units_Z 1
_cell_length_a 8.0389(2)
_cell_length_b 10.6038(3)
_cell_length_c 10.8240(3)
_cell_measurement_reflns_used 11493
_cell_measurement_temperature 119.93(17)
_cell_measurement_theta_max 76.0250
_cell_measurement_theta_min 4.3900
_cell_volume 851.99(4)
_computing_cell_refinement
;
CrysAlisPro, Agilent Technologies,
Version 1.171.37.35e (release 07-10-2014 CrysAlis171 .NET)
(compiled Oct  7 2014,17:20:27)
;
_computing_data_collection
;
CrysAlisPro, Agilent Technologies,
Version 1.171.37.35e (release 07-10-2014 CrysAlis171 .NET)
(compiled Oct  7 2014,17:20:27)
;
_computing_data_reduction
;
CrysAlisPro, Agilent Technologies,
Version 1.171.37.35e (release 07-10-2014 CrysAlis171 .NET)
(compiled Oct  7 2014,17:20:27)
;
_computing_molecular_graphics 'Olex2 (Dolomanov et al., 2009)'
_computing_publication_material 'Olex2 (Dolomanov et al., 2009)'
_computing_structure_refinement 'ShelXL (Sheldrick, 2015)'
_computing_structure_solution 'olex2.solve (Bourhis et al., 2015)'
_diffrn_ambient_environment N~2~
_diffrn_ambient_temperature 119.93(17)
_diffrn_detector 'CCD plate'
_diffrn_detector_area_resol_mean 5.1574
_diffrn_detector_type Atlas
_diffrn_measured_fraction_theta_full 1.000
_diffrn_measured_fraction_theta_max 0.989
_diffrn_measurement_details
;
#__ type_ start__ end____ width___ exp.time_
  1 omega -113.00  -17.00   1.0000    1.0000
omega____ theta____ kappa____ phi______ frames
    -      -43.1686  -57.0000   90.0000 96

#__ type_ start__ end____ width___ exp.time_
  2 omega  -96.00   -2.00   1.0000    1.0000
omega____ theta____ kappa____ phi______ frames
    -      -43.1686  125.0000   60.0000 94

#__ type_ start__ end____ width___ exp.time_
  3 omega -113.00  -17.00   1.0000    1.0000
omega____ theta____ kappa____ phi______ frames
    -      -43.1686  -57.0000 -150.0000 96

#__ type_ start__ end____ width___ exp.time_
  4 omega  -70.00   27.00   1.0000    1.0000
omega____ theta____ kappa____ phi______ frames
    -      -43.1686   57.0000    0.0000 97

#__ type_ start__ end____ width___ exp.time_
  5 omega   23.00   98.00   1.0000    1.0000
omega____ theta____ kappa____ phi______ frames
    -       43.1686 -125.0000 -180.0000 75

#__ type_ start__ end____ width___ exp.time_
  6 omega   40.00   98.00   1.0000    4.0000
omega____ theta____ kappa____ phi______ frames
    -      111.0000  -45.0000  -60.0000 58

#__ type_ start__ end____ width___ exp.time_
  7 omega   40.00   98.00   1.0000    4.0000
omega____ theta____ kappa____ phi______ frames
    -      111.0000  -45.0000   60.0000 58

#__ type_ start__ end____ width___ exp.time_
  8 omega   87.00  178.00   1.0000    4.0000
omega____ theta____ kappa____ phi______ frames
    -      111.0000   30.0000  -30.0000 91

#__ type_ start__ end____ width___ exp.time_
  9 omega   87.00  178.00   1.0000    4.0000
omega____ theta____ kappa____ phi______ frames
    -      111.0000   30.0000   30.0000 91

#__ type_ start__ end____ width___ exp.time_
 10 omega   87.00  178.00   1.0000    4.0000
omega____ theta____ kappa____ phi______ frames
    -      111.0000   45.0000  -90.0000 91

#__ type_ start__ end____ width___ exp.time_
 11 omega   30.00  109.00   1.0000    4.0000
omega____ theta____ kappa____ phi______ frames
    -      111.0000  -94.0000  120.0000 79

#__ type_ start__ end____ width___ exp.time_
 12 omega   36.00   91.00   1.0000    4.0000
omega____ theta____ kappa____ phi______ frames
    -      111.0000  -30.0000  -30.0000 55

#__ type_ start__ end____ width___ exp.time_
 13 omega   30.00  109.00   1.0000    4.0000
omega____ theta____ kappa____ phi______ frames
    -      111.0000  -94.0000  -60.0000 79

#__ type_ start__ end____ width___ exp.time_
 14 omega   87.00  178.00   1.0000    4.0000
omega____ theta____ kappa____ phi______ frames
    -      111.0000   30.0000 -120.0000 91

#__ type_ start__ end____ width___ exp.time_
 15 omega   39.00  121.00   1.0000    4.0000
omega____ theta____ kappa____ phi______ frames
    -      111.0000 -125.0000 -120.0000 82

#__ type_ start__ end____ width___ exp.time_
 16 omega   40.00   98.00   1.0000    4.0000
omega____ theta____ kappa____ phi______ frames
    -      111.0000  -45.0000  120.0000 58

#__ type_ start__ end____ width___ exp.time_
 17 omega   39.00  121.00   1.0000    4.0000
omega____ theta____ kappa____ phi______ frames
    -      111.0000 -125.0000  120.0000 82

#__ type_ start__ end____ width___ exp.time_
 18 omega   30.00  109.00   1.0000    4.0000
omega____ theta____ kappa____ phi______ frames
    -      111.0000  -94.0000  -30.0000 79

#__ type_ start__ end____ width___ exp.time_
 19 omega   94.00  178.00   1.0000    4.0000
omega____ theta____ kappa____ phi______ frames
    -      111.0000  125.0000  -90.0000 84

#__ type_ start__ end____ width___ exp.time_
 20 omega   30.00  109.00   1.0000    4.0000
omega____ theta____ kappa____ phi______ frames
    -      111.0000  -94.0000   30.0000 79

#__ type_ start__ end____ width___ exp.time_
 21 omega   30.00  109.00   1.0000    4.0000
omega____ theta____ kappa____ phi______ frames
    -      111.0000  -94.0000   60.0000 79

#__ type_ start__ end____ width___ exp.time_
 22 omega   40.00   98.00   1.0000    4.0000
omega____ theta____ kappa____ phi______ frames
    -      111.0000  -45.0000 -180.0000 58

#__ type_ start__ end____ width___ exp.time_
 23 omega   39.00  120.00   1.0000    4.0000
omega____ theta____ kappa____ phi______ frames
    -      111.0000 -121.0000  -74.3829 81

#__ type_ start__ end____ width___ exp.time_
 24 omega -117.00  -12.00   1.0000    1.0000
omega____ theta____ kappa____ phi______ frames
    -      -43.1686  -77.0000  150.0000 105

#__ type_ start__ end____ width___ exp.time_
 25 omega -117.00  -12.00   1.0000    1.0000
omega____ theta____ kappa____ phi______ frames
    -      -43.1686  -77.0000  -60.0000 105

#__ type_ start__ end____ width___ exp.time_
 26 omega -117.00  -12.00   1.0000    1.0000
omega____ theta____ kappa____ phi______ frames
    -      -43.1686  -77.0000   60.0000 105

#__ type_ start__ end____ width___ exp.time_
 27 omega -113.00  -17.00   1.0000    1.0000
omega____ theta____ kappa____ phi______ frames
    -      -43.1686  -57.0000  -30.0000 96

#__ type_ start__ end____ width___ exp.time_
 28 omega   23.00   98.00   1.0000    1.0000
omega____ theta____ kappa____ phi______ frames
    -       43.1686 -125.0000  -90.0000 75

#__ type_ start__ end____ width___ exp.time_
 29 omega   83.00  178.00   1.0000    4.0000
omega____ theta____ kappa____ phi______ frames
    -      111.0000   61.0000   60.0000 95

#__ type_ start__ end____ width___ exp.time_
 30 omega   66.00  178.00   1.0000    4.0000
omega____ theta____ kappa____ phi______ frames
    -      111.0000   15.0000  150.0000 112

#__ type_ start__ end____ width___ exp.time_
 31 omega   87.00  143.00   1.0000    4.0000
omega____ theta____ kappa____ phi______ frames
    -      111.0000   45.0000 -180.0000 56
;
_diffrn_measurement_device 'four-circle diffractometer'
_diffrn_measurement_device_type 'SuperNova, Dual, Cu at zero, Atlas'
_diffrn_measurement_method '\w scans'
_diffrn_orient_matrix_UB_11 0.0389364000
_diffrn_orient_matrix_UB_12 0.1033416000
_diffrn_orient_matrix_UB_13 -0.0674611000
_diffrn_orient_matrix_UB_21 0.1600964000
_diffrn_orient_matrix_UB_22 0.0640332000
_diffrn_orient_matrix_UB_23 0.1150558000
_diffrn_orient_matrix_UB_31 0.1095514000
_diffrn_orient_matrix_UB_32 -0.0940520000
_diffrn_orient_matrix_UB_33 -0.0767558000
_diffrn_radiation_monochromator mirror
_diffrn_radiation_probe x-ray
_diffrn_radiation_type CuK\a
_diffrn_radiation_wavelength 1.54184
_diffrn_reflns_av_R_equivalents 0.0333
_diffrn_reflns_av_unetI/netI 0.0251
_diffrn_reflns_Laue_measured_fraction_full 1.000
_diffrn_reflns_Laue_measured_fraction_max 0.989
_diffrn_reflns_limit_h_max 10
_diffrn_reflns_limit_h_min -9
_diffrn_reflns_limit_k_max 13
_diffrn_reflns_limit_k_min -13
_diffrn_reflns_limit_l_max 13
_diffrn_reflns_limit_l_min -13
_diffrn_reflns_number 13972
_diffrn_reflns_point_group_measured_fraction_full 1.000
_diffrn_reflns_point_group_measured_fraction_max 0.989
_diffrn_reflns_theta_full 67.684
_diffrn_reflns_theta_max 76.269
_diffrn_reflns_theta_min 4.411
_diffrn_source 'sealed X-ray tube'
_diffrn_source_type 'SuperNova (Cu) X-ray Source'
_exptl_absorpt_coefficient_mu 12.334
_exptl_absorpt_correction_T_max 1.00000
_exptl_absorpt_correction_T_min 0.34335
_exptl_absorpt_correction_type multi-scan
_exptl_absorpt_process_details
;
CrysAlisPro, Agilent Technologies,
Version 1.171.37.35e (release 07-10-2014 CrysAlis171 .NET)
(compiled Oct  7 2014,17:20:27)
Empirical absorption correction using spherical harmonics,
 implemented in SCALE3 ABSPACK scaling algorithm.
Empirical absorption correction using spherical harmonics,
 implemented in SCALE3 ABSPACK scaling algorithm.
;
_exptl_crystal_colour brown
_exptl_crystal_colour_primary brown
_exptl_crystal_density_diffrn 1.955
_exptl_crystal_description plate
_exptl_crystal_F_000 492
_exptl_crystal_size_max 0.1824
_exptl_crystal_size_mid 0.1109
_exptl_crystal_size_min 0.0264
_refine_diff_density_max 0.970
_refine_diff_density_min -1.104
_refine_diff_density_rms 0.087
_refine_ls_extinction_method none
_refine_ls_goodness_of_fit_ref 1.040
_refine_ls_hydrogen_treatment constr
_refine_ls_matrix_type full
_refine_ls_number_parameters 243
_refine_ls_number_reflns 3525
_refine_ls_number_restraints 0
_refine_ls_restrained_S_all 1.040
_refine_ls_R_factor_all 0.0197
_refine_ls_R_factor_gt 0.0195
_refine_ls_shift/su_max 0.000
_refine_ls_shift/su_mean 0.000
_refine_ls_structure_factor_coef Fsqd
_refine_ls_weighting_details 'w=1/[\s^2^(Fo^2^)+(0.0295P)^2^+0.4866P] where P=(Fo^2^+2Fc^2^)/3'
_refine_ls_weighting_scheme calc
_refine_ls_wR_factor_gt 0.0499
_refine_ls_wR_factor_ref 0.0500
_reflns_Friedel_coverage 0.000
_reflns_number_gt 3495
_reflns_number_total 3525
_reflns_threshold_expression 'I > 2\s(I)'
_cod_data_source_file c7dt00752c2.cif
_cod_data_source_block eb4301_refinalized
_cod_depositor_comments 'Adding full bibliography for 1545597--1545607.cif.'
_cod_original_cell_volume 851.99(5)
_cod_database_code 1545607
_chemical_oxdiff_formula 'C16 H16 Cl6 Cu N3 O2 Re'
_chemical_oxdiff_usercomment '@ 120 K AHP196'
_shelx_space_group_comment
;
The symmetry employed for this shelxl refinement is uniquely defined
by the following loop, which should always be used as a source of
symmetry information in preference to the above space-group names.
They are only intended as comments.
;
_reflns_odcompleteness_completeness 99.97
_reflns_odcompleteness_iscentric 1
_reflns_odcompleteness_theta 66.97
_olex2_refinement_description
;
1. Fixed Uiso
 At 1.2 times of:
  All C(H) groups, All C(H,H) groups
 At 1.5 times of:
  All C(H,H,H) groups
2. Others
 Sof(C12)=Sof(H12A)=Sof(H12B)=1-FVAR(1)
 Sof(C16)=Sof(H16A)=Sof(H16B)=FVAR(1)
 Sof(C17)=Sof(H17A)=Sof(H17B)=Sof(H17C)=1-FVAR(2)
 Sof(C14)=Sof(H14A)=Sof(H14B)=Sof(H14C)=FVAR(2)
3.a Secondary CH2 refined with riding coordinates:
 C12(H12A,H12B), C16(H16A,H16B)
3.b Aromatic/amide H refined with riding coordinates:
 C1(H1), C2(H2), C3(H3), C4(H4), C6(H6), C7(H7), C8(H8), C9(H9)
3.c Idealised Me refined as rotating group:
 C14(H14A,H14B,H14C), C15(H15A,H15B,H15C), C17(H17A,H17B,H17C)
;
_shelx_shelxl_version_number 2014/7
_olex2_submission_special_instructions 'No special instructions were received'

loop_
_space_group_symop_operation_xyz
'x, y, z'
'-x, -y, -z'

loop_
_atom_site_label
_atom_site_type_symbol
_atom_site_fract_x
_atom_site_fract_y
_atom_site_fract_z
_atom_site_U_iso_or_equiv
_atom_site_adp_type
_atom_site_occupancy
_atom_site_site_symmetry_order
_atom_site_calc_flag
_atom_site_refinement_flags_posn
_atom_site_refinement_flags_adp
_atom_site_refinement_flags_occupancy
_atom_site_disorder_assembly
_atom_site_disorder_group
Re1 Re 0.0000 1.0000 0.5000 0.01401(5) Uani 1 2 d S T P . .
Cl1 Cl -0.03757(7) 0.76992(5) 0.38023(5) 0.02128(11) Uani 1 1 d . . . . .
Cl2 Cl -0.13113(7) 0.95819(6) 0.66291(5) 0.02317(11) Uani 1 1 d . . . . .
Cl3 Cl 0.27013(7) 0.98085(5) 0.62563(5) 0.02067(11) Uani 1 1 d . . . . .
Cu1 Cu 0.5000 0.5000 1.0000 0.01342(9) Uani 1 2 d S T P . .
O1 O 0.2173(2) 0.52692(17) 0.92885(17) 0.0209(3) Uani 1 1 d . . . . .
O2 O 0.2530(2) 0.62211(18) 0.65345(17) 0.0232(3) Uani 1 1 d . . . . .
N1 N 0.5595(2) 0.67309(18) 0.96883(19) 0.0160(3) Uani 1 1 d . . . . .
N2 N 0.4969(2) 0.40841(18) 0.80730(18) 0.0158(3) Uani 1 1 d . . . . .
N3 N 0.1950(2) 0.56343(19) 0.82563(19) 0.0175(4) Uani 1 1 d . . . . .
C1 C 0.6854(3) 0.7666(2) 1.0566(2) 0.0206(4) Uani 1 1 d . . . . .
H1 H 0.7438 0.7513 1.1358 0.025 Uiso 1 1 calc R . . . .
C2 C 0.7319(3) 0.8841(2) 1.0349(2) 0.0246(5) Uani 1 1 d . . . . .
H2 H 0.8216 0.9485 1.0978 0.029 Uiso 1 1 calc R . . . .
C3 C 0.6455(3) 0.9064(2) 0.9196(3) 0.0252(5) Uani 1 1 d . . . . .
H3 H 0.6760 0.9861 0.9023 0.030 Uiso 1 1 calc R . . . .
C4 C 0.5137(3) 0.8108(2) 0.8294(2) 0.0209(4) Uani 1 1 d . . . . .
H4 H 0.4513 0.8247 0.7506 0.025 Uiso 1 1 calc R . . . .
C5 C 0.4759(3) 0.6952(2) 0.8577(2) 0.0165(4) Uani 1 1 d . . . . .
C6 C 0.5751(3) 0.2996(2) 0.7707(2) 0.0211(4) Uani 1 1 d . . . . .
H6 H 0.6343 0.2667 0.8379 0.025 Uiso 1 1 calc R . . . .
C7 C 0.5728(3) 0.2336(2) 0.6390(3) 0.0252(5) Uani 1 1 d . . . . .
H7 H 0.6299 0.1570 0.6157 0.030 Uiso 1 1 calc R . . . .
C8 C 0.4859(3) 0.2816(3) 0.5424(3) 0.0261(5) Uani 1 1 d . . . . .
H8 H 0.4814 0.2376 0.4510 0.031 Uiso 1 1 calc R . . . .
C9 C 0.4048(3) 0.3943(2) 0.5786(2) 0.0223(4) Uani 1 1 d . . . . .
H9 H 0.3444 0.4286 0.5129 0.027 Uiso 1 1 calc R . . . .
C10 C 0.4138(3) 0.4556(2) 0.7122(2) 0.0161(4) Uani 1 1 d . . . . .
C11 C 0.3356(3) 0.5837(2) 0.7606(2) 0.0177(4) Uani 1 1 d . . . . .
C12 C 0.1087(9) 0.6905(11) 0.6893(9) 0.028(2) Uani 0.511(19) 1 d . . . A 2
H12A H 0.0137 0.6740 0.6089 0.033 Uiso 0.511(19) 1 calc R . . A 2
H12B H 0.1449 0.7879 0.7289 0.033 Uiso 0.511(19) 1 calc R . . A 2
C13 C 0.0510(3) 0.6369(2) 0.7879(3) 0.0231(5) Uani 1 1 d . . . . .
C14 C 0.0706(9) 0.7729(8) 0.872(2) 0.030(2) Uani 0.53(4) 1 d . . . A 1
H14A H 0.0762 0.7757 0.9642 0.045 Uiso 0.53(4) 1 calc GR . . A 1
H14B H -0.0276 0.8155 0.8409 0.045 Uiso 0.53(4) 1 calc GR . . A 1
H14C H 0.1767 0.8207 0.8686 0.045 Uiso 0.53(4) 1 calc GR . . A 1
C15 C -0.1177(3) 0.5532(3) 0.7641(3) 0.0336(6) Uani 1 1 d . . . . .
H15A H -0.1272 0.4709 0.6895 0.050 Uiso 1 1 calc GR . . . .
H15B H -0.2123 0.6034 0.7425 0.050 Uiso 1 1 calc GR . . . .
H15C H -0.1235 0.5310 0.8447 0.050 Uiso 1 1 calc GR . . . .
C16 C 0.0750(7) 0.6215(11) 0.6419(8) 0.022(2) Uani 0.489(19) 1 d . . . A 1
H16A H 0.0107 0.5368 0.5767 0.026 Uiso 0.489(19) 1 calc R . . A 1
H16B H 0.0340 0.6967 0.6128 0.026 Uiso 0.489(19) 1 calc R . . A 1
C17 C 0.0644(12) 0.7606(10) 0.925(2) 0.031(3) Uani 0.47(4) 1 d . . . A 2
H17A H 0.0417 0.7255 0.9944 0.046 Uiso 0.47(4) 1 calc GR . . A 2
H17B H -0.0205 0.8198 0.9074 0.046 Uiso 0.47(4) 1 calc GR . . A 2
H17C H 0.1799 0.8106 0.9544 0.046 Uiso 0.47(4) 1 calc GR . . A 2

loop_
_atom_site_aniso_label
_atom_site_aniso_U_11
_atom_site_aniso_U_22
_atom_site_aniso_U_33
_atom_site_aniso_U_23
_atom_site_aniso_U_13
_atom_site_aniso_U_12
Re1 0.01653(8) 0.01214(8) 0.01370(8) 0.00421(5) 0.00385(5) 0.00352(5)
Cl1 0.0263(3) 0.0131(2) 0.0214(3) 0.00266(19) 0.00354(19) 0.00361(18)
Cl2 0.0265(3) 0.0257(3) 0.0218(3) 0.0110(2) 0.0103(2) 0.0044(2)
Cl3 0.0206(2) 0.0216(2) 0.0190(2) 0.00651(19) 0.00213(19) 0.00715(19)
Cu1 0.0169(2) 0.0116(2) 0.0123(2) 0.00432(16) 0.00388(16) 0.00315(15)
O1 0.0198(8) 0.0298(9) 0.0194(8) 0.0143(7) 0.0076(6) 0.0070(6)
O2 0.0221(8) 0.0332(9) 0.0185(8) 0.0138(7) 0.0044(6) 0.0087(7)
N1 0.0183(8) 0.0146(8) 0.0154(9) 0.0045(7) 0.0054(7) 0.0031(7)
N2 0.0174(8) 0.0145(8) 0.0153(9) 0.0040(7) 0.0052(7) 0.0013(6)
N3 0.0164(8) 0.0195(9) 0.0178(9) 0.0069(7) 0.0051(7) 0.0034(7)
C1 0.0241(11) 0.0195(11) 0.0162(10) 0.0034(8) 0.0048(8) -0.0002(8)
C2 0.0301(12) 0.0194(11) 0.0196(11) 0.0010(9) 0.0058(9) -0.0039(9)
C3 0.0341(13) 0.0171(11) 0.0279(13) 0.0075(9) 0.0142(10) 0.0025(9)
C4 0.0253(11) 0.0217(11) 0.0195(11) 0.0094(9) 0.0084(9) 0.0069(9)
C5 0.0168(10) 0.0174(10) 0.0169(10) 0.0061(8) 0.0060(8) 0.0052(8)
C6 0.0232(11) 0.0173(10) 0.0245(12) 0.0065(9) 0.0091(9) 0.0044(8)
C7 0.0278(12) 0.0180(11) 0.0297(13) 0.0023(9) 0.0149(10) 0.0023(9)
C8 0.0288(12) 0.0242(12) 0.0212(12) -0.0014(9) 0.0114(9) -0.0017(9)
C9 0.0215(11) 0.0256(12) 0.0186(11) 0.0054(9) 0.0056(8) -0.0002(9)
C10 0.0148(9) 0.0172(10) 0.0161(10) 0.0048(8) 0.0044(8) -0.0002(8)
C11 0.0182(10) 0.0214(11) 0.0153(10) 0.0079(8) 0.0043(8) 0.0044(8)
C12 0.024(3) 0.031(5) 0.031(4) 0.014(4) 0.005(3) 0.011(3)
C13 0.0184(10) 0.0231(11) 0.0323(13) 0.0146(10) 0.0063(9) 0.0063(9)
C14 0.028(3) 0.027(3) 0.032(6) 0.004(3) 0.007(3) 0.009(2)
C15 0.0158(11) 0.0288(13) 0.0502(17) 0.0085(12) 0.0021(11) 0.0019(9)
C16 0.015(2) 0.030(5) 0.021(3) 0.011(3) 0.002(2) 0.006(2)
C17 0.039(4) 0.021(3) 0.026(7) -0.002(3) 0.006(3) 0.014(2)

loop_
_atom_type_symbol
_atom_type_description
_atom_type_scat_dispersion_real
_atom_type_scat_dispersion_imag
_atom_type_scat_source
C C 0.0181 0.0091 'International Tables Vol C Tables 4.2.6.8 and 6.1.1.4'
H H 0.0000 0.0000 'International Tables Vol C Tables 4.2.6.8 and 6.1.1.4'
Cl Cl 0.3639 0.7018 'International Tables Vol C Tables 4.2.6.8 and 6.1.1.4'
Cu Cu -1.9646 0.5888 'International Tables Vol C Tables 4.2.6.8 and 6.1.1.4'
N N 0.0311 0.0180 'International Tables Vol C Tables 4.2.6.8 and 6.1.1.4'
O O 0.0492 0.0322 'International Tables Vol C Tables 4.2.6.8 and 6.1.1.4'
Re Re -5.2083 5.8923 'International Tables Vol C Tables 4.2.6.8 and 6.1.1.4'

loop_
_exptl_crystal_face_index_h
_exptl_crystal_face_index_k
_exptl_crystal_face_index_l
_exptl_crystal_face_perp_dist
_exptl_oxdiff_crystal_face_indexfrac_h
_exptl_oxdiff_crystal_face_indexfrac_k
_exptl_oxdiff_crystal_face_indexfrac_l
_exptl_oxdiff_crystal_face_x
_exptl_oxdiff_crystal_face_y
_exptl_oxdiff_crystal_face_z
5 -2 -2 0.0558 4.9066 -2.0825 -2.3668 0.1355 0.3799 0.9151
-3 -3 -2 0.0822 -3.3192 -3.1439 -1.8063 -0.3323 -0.9405 0.0707
-5 2 3 0.0508 -4.7885 2.3304 2.5329 -0.1165 -0.3260 -0.9382
1 6 -4 0.0132 1.4414 6.3113 -3.9445 0.9744 0.1811 -0.1329
-2 7 0 0.0174 -1.5896 6.5395 -0.4007 0.6409 0.1181 -0.7584
-1 -6 4 0.0132 -1.4414 -6.3113 3.9445 -0.9744 -0.1811 0.1329
0 -5 6 0.0197 -0.0000 -5.0000 6.0000 -0.9215 0.3702 0.0097
2 -3 5 0.0380 2.0000 -3.0000 5.0000 -0.5695 0.7034 0.1175

loop_
_geom_angle_atom_site_label_1
_geom_angle_atom_site_label_2
_geom_angle_atom_site_label_3
_geom_angle
_geom_angle_site_symmetry_1
_geom_angle_site_symmetry_3
Cl1 Re1 Cl1 180.0 2_576 .
Cl1 Re1 Cl2 90.962(19) 2_576 2_576
Cl1 Re1 Cl2 90.963(19) . .
Cl1 Re1 Cl2 89.037(19) . 2_576
Cl1 Re1 Cl2 89.038(19) 2_576 .
Cl2 Re1 Cl2 180.0 . 2_576
Cl3 Re1 Cl1 89.866(18) . 2_576
Cl3 Re1 Cl1 90.134(19) 2_576 2_576
Cl3 Re1 Cl1 89.865(18) 2_576 .
Cl3 Re1 Cl1 90.135(18) . .
Cl3 Re1 Cl2 90.201(19) . 2_576
Cl3 Re1 Cl2 90.202(19) 2_576 .
Cl3 Re1 Cl2 89.798(19) 2_576 2_576
Cl3 Re1 Cl2 89.799(19) . .
Cl3 Re1 Cl3 180.0 2_576 .
O1 Cu1 O1 180.0 2_667 .
N1 Cu1 O1 86.32(7) . .
N1 Cu1 O1 93.68(7) 2_667 .
N1 Cu1 O1 93.68(7) . 2_667
N1 Cu1 O1 86.32(7) 2_667 2_667
N1 Cu1 N1 180.00(3) 2_667 .
N2 Cu1 O1 87.56(7) 2_667 2_667
N2 Cu1 O1 92.44(7) . 2_667
N2 Cu1 O1 92.44(7) 2_667 .
N2 Cu1 O1 87.56(7) . .
N2 Cu1 N1 87.08(8) 2_667 2_667
N2 Cu1 N1 92.92(8) . 2_667
N2 Cu1 N1 87.08(8) . .
N2 Cu1 N1 92.92(8) 2_667 .
N2 Cu1 N2 180.0 . 2_667
N3 O1 Cu1 110.96(13) . .
C11 O2 C12 108.4(3) . .
C11 O2 C16 113.0(3) . .
C1 N1 Cu1 121.08(15) . .
C5 N1 Cu1 119.83(15) . .
C5 N1 C1 119.1(2) . .
C6 N2 Cu1 121.28(16) . .
C6 N2 C10 118.8(2) . .
C10 N2 Cu1 119.94(15) . .
O1 N3 C11 123.36(18) . .
O1 N3 C13 122.62(18) . .
C13 N3 C11 110.44(18) . .
N1 C1 H1 119.0 . .
N1 C1 C2 122.0(2) . .
C2 C1 H1 119.0 . .
C1 C2 H2 120.6 . .
C1 C2 C3 118.8(2) . .
C3 C2 H2 120.6 . .
C2 C3 H3 120.3 . .
C2 C3 C4 119.5(2) . .
C4 C3 H3 120.3 . .
C3 C4 H4 120.9 . .
C5 C4 C3 118.2(2) . .
C5 C4 H4 120.9 . .
N1 C5 C4 122.5(2) . .
N1 C5 C11 116.51(19) . .
C4 C5 C11 121.0(2) . .
N2 C6 H6 118.8 . .
N2 C6 C7 122.5(2) . .
C7 C6 H6 118.8 . .
C6 C7 H7 120.8 . .
C8 C7 C6 118.3(2) . .
C8 C7 H7 120.8 . .
C7 C8 H8 120.0 . .
C7 C8 C9 119.9(2) . .
C9 C8 H8 120.0 . .
C8 C9 H9 120.8 . .
C10 C9 C8 118.5(2) . .
C10 C9 H9 120.8 . .
N2 C10 C9 122.0(2) . .
N2 C10 C11 116.32(19) . .
C9 C10 C11 121.6(2) . .
O2 C11 N3 103.28(17) . .
O2 C11 C5 110.65(18) . .
O2 C11 C10 110.95(18) . .
N3 C11 C5 110.37(18) . .
N3 C11 C10 111.53(18) . .
C10 C11 C5 109.92(17) . .
O2 C12 H12A 110.2 . .
O2 C12 H12B 110.2 . .
O2 C12 C13 107.5(4) . .
H12A C12 H12B 108.5 . .
C13 C12 H12A 110.2 . .
C13 C12 H12B 110.2 . .
N3 C13 C12 101.9(3) . .
N3 C13 C15 109.7(2) . .
N3 C13 C16 96.1(3) . .
N3 C13 C17 103.4(5) . .
C12 C13 C15 125.8(5) . .
C12 C13 C17 108.6(9) . .
C14 C13 N3 113.8(5) . .
C14 C13 C15 117.0(5) . .
C14 C13 C16 113.5(10) . .
C15 C13 C16 104.3(4) . .
C15 C13 C17 105.3(6) . .
C13 C14 H14A 109.5 . .
C13 C14 H14B 109.5 . .
C13 C14 H14C 109.5 . .
H14A C14 H14B 109.5 . .
H14A C14 H14C 109.5 . .
H14B C14 H14C 109.5 . .
C13 C15 H15A 109.5 . .
C13 C15 H15B 109.5 . .
C13 C15 H15C 109.5 . .
H15A C15 H15B 109.5 . .
H15A C15 H15C 109.5 . .
H15B C15 H15C 109.5 . .
O2 C16 C13 104.9(4) . .
O2 C16 H16A 110.8 . .
O2 C16 H16B 110.8 . .
C13 C16 H16A 110.8 . .
C13 C16 H16B 110.8 . .
H16A C16 H16B 108.8 . .
C13 C17 H17A 109.5 . .
C13 C17 H17B 109.5 . .
C13 C17 H17C 109.5 . .
H17A C17 H17B 109.5 . .
H17A C17 H17C 109.5 . .
H17B C17 H17C 109.5 . .

loop_
_geom_bond_atom_site_label_1
_geom_bond_atom_site_label_2
_geom_bond_distance
_geom_bond_site_symmetry_2
Re1 Cl1 2.3587(5) 2_576
Re1 Cl1 2.3587(5) .
Re1 Cl2 2.3727(5) .
Re1 Cl2 2.3727(5) 2_576
Re1 Cl3 2.3583(5) 2_576
Re1 Cl3 2.3583(5) .
Cu1 O1 2.3021(16) 2_667
Cu1 O1 2.3021(16) .
Cu1 N1 2.0135(18) .
Cu1 N1 2.0135(18) 2_667
Cu1 N2 2.0116(18) .
Cu1 N2 2.0117(18) 2_667
O1 N3 1.270(3) .
O2 C11 1.392(3) .
O2 C12 1.463(6) .
O2 C16 1.409(5) .
N1 C1 1.347(3) .
N1 C5 1.340(3) .
N2 C6 1.340(3) .
N2 C10 1.346(3) .
N3 C11 1.491(3) .
N3 C13 1.485(3) .
C1 H1 0.9500 .
C1 C2 1.382(3) .
C2 H2 0.9500 .
C2 C3 1.386(4) .
C3 H3 0.9500 .
C3 C4 1.393(4) .
C4 H4 0.9500 .
C4 C5 1.383(3) .
C5 C11 1.538(3) .
C6 H6 0.9500 .
C6 C7 1.382(4) .
C7 H7 0.9500 .
C7 C8 1.375(4) .
C8 H8 0.9500 .
C8 C9 1.387(4) .
C9 H9 0.9500 .
C9 C10 1.379(3) .
C10 C11 1.525(3) .
C12 H12A 0.9900 .
C12 H12B 0.9900 .
C12 C13 1.492(6) .
C13 C14 1.433(8) .
C13 C15 1.506(3) .
C13 C16 1.593(7) .
C13 C17 1.633(13) .
C14 H14A 0.9800 .
C14 H14B 0.9800 .
C14 H14C 0.9800 .
C15 H15A 0.9800 .
C15 H15B 0.9800 .
C15 H15C 0.9800 .
C16 H16A 0.9900 .
C16 H16B 0.9900 .
C17 H17A 0.9800 .
C17 H17B 0.9800 .
C17 H17C 0.9800 .

loop_
_geom_torsion_atom_site_label_1
_geom_torsion_atom_site_label_2
_geom_torsion_atom_site_label_3
_geom_torsion_atom_site_label_4
_geom_torsion
Cu1 O1 N3 C11 0.7(3)
Cu1 O1 N3 C13 -155.94(17)
Cu1 N1 C1 C2 177.85(18)
Cu1 N1 C5 C4 -178.57(17)
Cu1 N1 C5 C11 0.6(3)
Cu1 N2 C6 C7 179.01(18)
Cu1 N2 C10 C9 -178.43(17)
Cu1 N2 C10 C11 3.7(2)
O1 N3 C11 O2 179.80(19)
O1 N3 C11 C5 -61.9(3)
O1 N3 C11 C10 60.6(3)
O1 N3 C13 C12 164.0(5)
O1 N3 C13 C14 72.6(9)
O1 N3 C13 C15 -60.7(3)
O1 N3 C13 C16 -168.4(4)
O1 N3 C13 C17 51.3(8)
O2 C12 C13 N3 12.9(8)
O2 C12 C13 C15 -112.4(5)
O2 C12 C13 C17 121.7(7)
N1 C1 C2 C3 0.4(4)
N1 C5 C11 O2 176.83(18)
N1 C5 C11 N3 63.1(2)
N1 C5 C11 C10 -60.3(2)
N2 C6 C7 C8 -0.4(4)
N2 C10 C11 O2 -179.79(18)
N2 C10 C11 N3 -65.2(2)
N2 C10 C11 C5 57.5(2)
N3 C13 C16 O2 -32.5(6)
C1 N1 C5 C4 -0.1(3)
C1 N1 C5 C11 179.12(19)
C1 C2 C3 C4 0.5(4)
C2 C3 C4 C5 -1.2(4)
C3 C4 C5 N1 1.0(3)
C3 C4 C5 C11 -178.2(2)
C4 C5 C11 O2 -4.0(3)
C4 C5 C11 N3 -117.7(2)
C4 C5 C11 C10 118.9(2)
C5 N1 C1 C2 -0.6(3)
C6 N2 C10 C9 1.0(3)
C6 N2 C10 C11 -176.86(19)
C6 C7 C8 C9 0.6(4)
C7 C8 C9 C10 -0.1(4)
C8 C9 C10 N2 -0.8(3)
C8 C9 C10 C11 177.0(2)
C9 C10 C11 O2 2.4(3)
C9 C10 C11 N3 116.9(2)
C9 C10 C11 C5 -120.3(2)
C10 N2 C6 C7 -0.4(3)
C11 O2 C12 C13 -27.7(8)
C11 O2 C16 C13 23.4(8)
C11 N3 C13 C12 4.7(5)
C11 N3 C13 C14 -86.7(9)
C11 N3 C13 C15 140.0(2)
C11 N3 C13 C16 32.3(4)
C11 N3 C13 C17 -108.0(8)
C12 O2 C11 N3 29.2(5)
C12 O2 C11 C5 -88.9(5)
C12 O2 C11 C10 148.8(5)
C13 N3 C11 O2 -21.1(2)
C13 N3 C11 C5 97.2(2)
C13 N3 C11 C10 -140.32(19)
C14 C13 C16 O2 86.8(7)
C15 C13 C16 O2 -144.7(5)
C16 O2 C11 N3 -2.8(6)
C16 O2 C11 C5 -120.9(5)
C16 O2 C11 C10 116.8(5)
